data_7007027
loop_
_publ_author_name
'Kitadai, Kunihiko'
'Takahashi, Masashi'
'Takeda, Masuo'
'Bhargava, Suresh K.'
'Priv\'er, Steven H'
'Bennett, Martin A.'

_publ_section_title
;
 Synthesis, structures and reactions of cyclometallated gold complexes
 containing (2-diphenylarsino-n-methyl)phenyl (n = 5, 6).
;
_journal_issue 21
_journal_name_full 'Dalton transactions (Cambridge, England : 2003)'
_journal_page_first 2560
_journal_page_last 2571
_journal_paper_doi 10.1039/b516538e
_journal_year 2006
_chemical_formula_sum 'C38 H32 As2 Au2 Br2'
_chemical_formula_weight 1192.23
_chemical_name_systematic
;
?
;
_space_group_IT_number 56
_symmetry_cell_setting orthorhombic
_symmetry_space_group_name_Hall '-P 2ab 2ac'
_symmetry_space_group_name_H-M 'P c c n'
_atom_sites_solution_hydrogens geom
_atom_sites_solution_primary direct
_atom_sites_solution_secondary difmap
_audit_creation_method SHELXL-97
_cell_angle_alpha 90.00
_cell_angle_beta 90.00
_cell_angle_gamma 90.00
_cell_formula_units_Z 4
_cell_length_a 17.6413(12)
_cell_length_b 12.2384(8)
_cell_length_c 16.7360(11)
_cell_measurement_temperature 293(2)
_cell_volume 3613.3(4)
_computing_cell_refinement 'Bruker SMART'
_computing_data_collection 'Bruker SMART'
_computing_data_reduction 'Bruker SAINT'
_computing_molecular_graphics 'Bruker SHELXTL'
_computing_publication_material 'Bruker SHELXTL'
_computing_structure_refinement 'SHELXL-97 (Sheldrick, 1997)'
_computing_structure_solution 'SHELXS-97 (Sheldrick, 1990)'
_diffrn_ambient_temperature 293(2)
_diffrn_measured_fraction_theta_full 0.999
_diffrn_measured_fraction_theta_max 0.999
_diffrn_measurement_device_type 'CCD area detector'
_diffrn_measurement_method 'phi and omega scans'
_diffrn_radiation_monochromator graphite
_diffrn_radiation_source 'fine-focus sealed tube'
_diffrn_radiation_type MoK\a
_diffrn_radiation_wavelength 0.71073
_diffrn_reflns_av_R_equivalents 0.0372
_diffrn_reflns_av_sigmaI/netI 0.0303
_diffrn_reflns_limit_h_max 21
_diffrn_reflns_limit_h_min -23
_diffrn_reflns_limit_k_max 16
_diffrn_reflns_limit_k_min -15
_diffrn_reflns_limit_l_max 21
_diffrn_reflns_limit_l_min -22
_diffrn_reflns_number 25520
_diffrn_reflns_theta_full 28.29
_diffrn_reflns_theta_max 28.29
_diffrn_reflns_theta_min 2.03
_exptl_absorpt_coefficient_mu 12.166
_exptl_absorpt_correction_type empirical
_exptl_absorpt_process_details 'SADABS Sheldrick 1996'
_exptl_crystal_colour orange
_exptl_crystal_density_diffrn 2.192
_exptl_crystal_density_meas 0
_exptl_crystal_density_method 'not measured'
_exptl_crystal_description block
_exptl_crystal_F_000 2216
_exptl_crystal_size_max 0.22
_exptl_crystal_size_mid 0.13
_exptl_crystal_size_min 0.13
_refine_diff_density_max 2.183
_refine_diff_density_min -0.820
_refine_diff_density_rms 0.137
_refine_ls_extinction_method none
_refine_ls_goodness_of_fit_ref 1.034
_refine_ls_hydrogen_treatment constr
_refine_ls_matrix_type full
_refine_ls_number_parameters 200
_refine_ls_number_reflns 4496
_refine_ls_number_restraints 0
_refine_ls_restrained_S_all 1.034
_refine_ls_R_factor_all 0.0357
_refine_ls_R_factor_gt 0.0262
_refine_ls_shift/su_max 0.002
_refine_ls_shift/su_mean 0.000
_refine_ls_structure_factor_coef Fsqd
_refine_ls_weighting_details 'calc w=1/[\s^2^(Fo^2^)+(0.0371P)^2^+0.3917P] where P=(Fo^2^+2Fc^2^)/3'
_refine_ls_weighting_scheme calc
_refine_ls_wR_factor_gt 0.0622
_refine_ls_wR_factor_ref 0.0665
_reflns_number_gt 3689
_reflns_number_total 4496
_reflns_threshold_expression >2sigma(I)
_cod_data_source_file b516538e.txt
_cod_data_source_block compound2b
_cod_depositor_comments
;
The following automatic conversions were performed:
'_symmetry_cell_setting' value 'Orthorhombic' changed to 'orthorhombic'
according to '/home/saulius/struct/CIF-dictionaries/cif_core.dic'
dictionary named 'cif_core.dic' version 2.4.1 from 2010-06-29.

Automatic conversion script
Id: cif_fix_enum 1527 2010-12-29 10:47:43Z saulius 
;
_cod_original_sg_symbol_H-M Pccn
_cod_database_code 7007027

loop_
_symmetry_equiv_pos_as_xyz
'x, y, z'
'-x+1/2, -y+1/2, z'
'-x, y+1/2, -z+1/2'
'x+1/2, -y, -z+1/2'
'-x, -y, -z'
'x-1/2, y-1/2, -z'
'x, -y-1/2, z-1/2'
'-x-1/2, y, z-1/2'

loop_
_atom_site_label
_atom_site_type_symbol
_atom_site_fract_x
_atom_site_fract_y
_atom_site_fract_z
_atom_site_U_iso_or_equiv
_atom_site_adp_type
_atom_site_occupancy
_atom_site_symmetry_multiplicity
_atom_site_calc_flag
_atom_site_refinement_flags
_atom_site_disorder_assembly
_atom_site_disorder_group
As2 As 0.26933(2) 0.55748(3) 0.15331(2) 0.03077(9) Uani 1 1 d . . .
Au1 Au 0.321180(7) 0.728671(11) 0.098670(8) 0.02875(6) Uani 1 1 d . . .
Br1 Br 0.45779(2) 0.68023(4) 0.10531(3) 0.05186(12) Uani 1 1 d . . .
C1 C 0.1957(2) 0.5283(3) 0.0718(2) 0.0323(8) Uani 1 1 d . . .
C2 C 0.1822(2) 0.4271(3) 0.0382(2) 0.0412(9) Uani 1 1 d . . .
C3 C 0.1308(2) 0.4179(3) -0.0244(2) 0.0457(10) Uani 1 1 d . . .
C4 C 0.0933(2) 0.5089(3) -0.0536(2) 0.0397(9) Uani 1 1 d . . .
C5 C 0.1074(2) 0.6104(3) -0.0182(2) 0.0369(8) Uani 1 1 d . . .
C6 C 0.15803(19) 0.6221(3) 0.0447(2) 0.0302(7) Uani 1 1 d . . .
C7 C 0.0379(3) 0.5002(4) -0.1219(3) 0.0573(13) Uani 1 1 d . . .
C8 C 0.3306(2) 0.4280(3) 0.1672(3) 0.0377(9) Uani 1 1 d . . .
C9 C 0.3270(3) 0.3684(4) 0.2363(3) 0.0593(13) Uani 1 1 d . . .
C10 C 0.3737(4) 0.2777(4) 0.2460(4) 0.0827(19) Uani 1 1 d . . .
C11 C 0.4227(3) 0.2496(4) 0.1880(5) 0.0811(19) Uani 1 1 d . . .
C12 C 0.4255(3) 0.3077(5) 0.1173(4) 0.0738(17) Uani 1 1 d . . .
C13 C 0.3800(3) 0.3978(4) 0.1074(3) 0.0552(12) Uani 1 1 d . . .
C14 C 0.2105(2) 0.5685(3) 0.2496(2) 0.0348(8) Uani 1 1 d . . .
C15 C 0.2425(3) 0.6071(5) 0.3187(3) 0.0652(15) Uani 1 1 d . . .
C16 C 0.1994(4) 0.6130(6) 0.3875(3) 0.083(2) Uani 1 1 d . . .
C17 C 0.1261(3) 0.5822(5) 0.3891(3) 0.0672(15) Uani 1 1 d . . .
C18 C 0.0936(3) 0.5440(4) 0.3195(3) 0.0678(15) Uani 1 1 d . . .
C19 C 0.1358(2) 0.5372(4) 0.2509(3) 0.0554(12) Uani 1 1 d . . .
H2 H 0.2074 0.3656 0.0573 0.049 Uiso 1 1 calc R . .
H3 H 0.1215 0.3498 -0.0469 0.055 Uiso 1 1 calc R . .
H5 H 0.0822 0.6717 -0.0374 0.044 Uiso 1 1 calc R . .
H7A H 0.0291 0.4246 -0.1340 0.086 Uiso 1 1 calc R . .
H7B H 0.0585 0.5362 -0.1681 0.086 Uiso 1 1 calc R . .
H7C H -0.0090 0.5344 -0.1071 0.086 Uiso 1 1 calc R . .
H9 H 0.2936 0.3884 0.2767 0.071 Uiso 1 1 calc R . .
H10 H 0.3711 0.2365 0.2926 0.099 Uiso 1 1 calc R . .
H11 H 0.4550 0.1905 0.1955 0.097 Uiso 1 1 calc R . .
H12 H 0.4581 0.2861 0.0766 0.089 Uiso 1 1 calc R . .
H13 H 0.3824 0.4382 0.0604 0.066 Uiso 1 1 calc R . .
H15 H 0.2930 0.6292 0.3192 0.078 Uiso 1 1 calc R . .
H16 H 0.2217 0.6390 0.4342 0.099 Uiso 1 1 calc R . .
H17 H 0.0981 0.5867 0.4360 0.081 Uiso 1 1 calc R . .
H18 H 0.0430 0.5228 0.3192 0.081 Uiso 1 1 calc R . .
H19 H 0.1135 0.5109 0.2044 0.067 Uiso 1 1 calc R . .

loop_
_atom_site_aniso_label
_atom_site_aniso_U_11
_atom_site_aniso_U_22
_atom_site_aniso_U_33
_atom_site_aniso_U_23
_atom_site_aniso_U_13
_atom_site_aniso_U_12
As2 0.03091(19) 0.02884(18) 0.0326(2) 0.00164(15) -0.00217(15) 0.00206(14)
Au1 0.02552(9) 0.02890(10) 0.03182(9) 0.00115(5) -0.00095(5) 0.00208(5)
Br1 0.0291(2) 0.0502(3) 0.0763(3) 0.0105(2) -0.00682(19) 0.00546(18)
C1 0.0292(17) 0.038(2) 0.0295(17) -0.0013(16) 0.0005(14) 0.0002(15)
C2 0.042(2) 0.035(2) 0.046(2) 0.0002(18) -0.0027(17) 0.0028(16)
C3 0.051(2) 0.037(2) 0.048(2) -0.0105(18) -0.0056(19) -0.0032(18)
C4 0.0320(19) 0.047(2) 0.040(2) -0.0056(18) -0.0012(16) -0.0032(16)
C5 0.034(2) 0.038(2) 0.038(2) -0.0027(16) -0.0032(15) 0.0024(15)
C6 0.0272(16) 0.0308(19) 0.0327(18) -0.0010(14) 0.0010(14) -0.0008(14)
C7 0.052(3) 0.065(3) 0.054(3) -0.016(2) -0.016(2) -0.001(2)
C8 0.033(2) 0.0268(19) 0.054(2) -0.0020(17) -0.0071(17) 0.0044(14)
C9 0.074(3) 0.047(3) 0.057(3) 0.004(2) -0.006(2) 0.018(2)
C10 0.115(5) 0.052(3) 0.081(4) 0.005(3) -0.016(4) 0.035(3)
C11 0.077(4) 0.045(3) 0.120(5) -0.016(3) -0.029(4) 0.028(3)
C12 0.054(3) 0.055(3) 0.112(5) -0.022(3) 0.011(3) 0.011(3)
C13 0.050(3) 0.046(3) 0.070(3) -0.001(2) 0.010(2) 0.002(2)
C14 0.0348(19) 0.036(2) 0.0332(19) 0.0019(15) -0.0019(16) 0.0069(15)
C15 0.040(3) 0.115(5) 0.041(3) -0.013(3) -0.0081(19) 0.001(3)
C16 0.069(4) 0.145(7) 0.034(3) -0.021(3) -0.011(3) 0.014(4)
C17 0.077(4) 0.085(4) 0.039(3) 0.006(2) 0.016(2) 0.015(3)
C18 0.055(3) 0.081(4) 0.067(3) -0.009(3) 0.023(3) -0.014(3)
C19 0.050(3) 0.071(3) 0.046(2) -0.015(2) 0.010(2) -0.019(2)

loop_
_atom_type_symbol
_atom_type_description
_atom_type_scat_dispersion_real
_atom_type_scat_dispersion_imag
_atom_type_scat_source
C C 0.0033 0.0016 'International Tables Vol C Tables 4.2.6.8 and 6.1.1.4'
H H 0.0000 0.0000 'International Tables Vol C Tables 4.2.6.8 and 6.1.1.4'
As As 0.0499 2.0058 'International Tables Vol C Tables 4.2.6.8 and 6.1.1.4'
Br Br -0.2901 2.4595 'International Tables Vol C Tables 4.2.6.8 and 6.1.1.4'
Au Au -2.0133 8.8022 'International Tables Vol C Tables 4.2.6.8 and 6.1.1.4'

loop_
_geom_angle_atom_site_label_1
_geom_angle_atom_site_label_2
_geom_angle_atom_site_label_3
_geom_angle
_geom_angle_site_symmetry_1
_geom_angle_site_symmetry_3
_geom_angle_publ_flag
As2 Au1 Au1 79.016(11) . 2_565 ?
As2 Au1 Br1 98.089(15) . . ?
Br1 Au1 Au1 176.701(12) . 2_565 ?
C1 As2 Au1 98.38(12) . . ?
C1 As2 C8 108.18(16) . . ?
C1 As2 C14 104.13(15) . . ?
C1 C2 C3 119.4(4) . . ?
C1 C6 Au1 119.8(3) . 2_565 ?
C2 C1 As2 125.0(3) . . ?
C2 C1 C6 121.4(3) . . ?
C3 C4 C5 118.6(4) . . ?
C3 C4 C7 121.4(4) . . ?
C4 C3 C2 120.9(4) . . ?
C5 C4 C7 119.9(4) . . ?
C5 C6 Au1 122.4(3) . 2_565 ?
C5 C6 C1 117.8(3) . . ?
C6 Au1 As2 168.10(9) 2_565 . ?
C6 Au1 Au1 89.65(10) 2_565 2_565 ?
C6 Au1 Br1 93.34(10) 2_565 . ?
C6 C1 As2 113.6(3) . . ?
C6 C5 C4 121.8(4) . . ?
C8 As2 Au1 122.34(12) . . ?
C8 C9 C10 119.8(5) . . ?
C9 C8 As2 120.9(3) . . ?
C9 C8 C13 119.9(4) . . ?
C10 C11 C12 120.7(5) . . ?
C11 C10 C9 120.0(6) . . ?
C12 C13 C8 119.8(5) . . ?
C13 C8 As2 119.1(3) . . ?
C13 C12 C11 119.7(5) . . ?
C14 As2 Au1 116.89(12) . . ?
C14 As2 C8 104.98(17) . . ?
C14 C15 C16 119.6(4) . . ?
C14 C19 C18 121.1(4) . . ?
C15 C14 As2 120.6(3) . . ?
C15 C14 C19 118.6(4) . . ?
C16 C17 C18 118.5(4) . . ?
C17 C16 C15 122.0(5) . . ?
C19 C14 As2 120.8(3) . . ?
C19 C18 C17 120.1(5) . . ?

loop_
_geom_bond_atom_site_label_1
_geom_bond_atom_site_label_2
_geom_bond_distance
_geom_bond_site_symmetry_2
_geom_bond_publ_flag
As2 C1 1.917(4) . ?
As2 C8 1.931(4) . ?
As2 C14 1.922(4) . ?
Au1 As2 2.4622(4) . ?
Au1 Au1 2.5651(3) 2_565 ?
Au1 Br1 2.4842(4) . ?
Au1 C6 2.071(3) 2_565 ?
C1 C6 1.402(5) . ?
C2 C1 1.381(5) . ?
C2 C3 1.390(5) . ?
C3 C4 1.384(6) . ?
C4 C5 1.398(5) . ?
C4 C7 1.508(6) . ?
C6 Au1 2.071(3) 2_565 ?
C6 C5 1.387(5) . ?
C8 C9 1.369(6) . ?
C8 C13 1.379(6) . ?
C9 C10 1.392(6) . ?
C10 C11 1.345(9) . ?
C12 C11 1.380(9) . ?
C13 C12 1.374(8) . ?
C14 C15 1.370(6) . ?
C14 C19 1.372(6) . ?
C15 C16 1.383(7) . ?
C17 C16 1.346(8) . ?
C18 C17 1.380(8) . ?
C19 C18 1.372(6) . ?
